data_7000549
loop_
_publ_author_name
'Harding, David J.'
'Harding, Phimphaka'
'Daengngern, Rathawat'
'Yimklan, Saranphong'
'Adams, Harry'

_publ_section_title
;
 Synthesis and characterization of redox-active tris(pyrazolyl)borate
 cobalt complexes
;
_journal_issue 8
_journal_name_full 'Dalton Transactions'
_journal_page_first 1314
_journal_paper_doi 10.1039/b815001j
_journal_year 2009
_chemical_formula_sum 'C50 H35 B Co F6 N6 O2'
_chemical_formula_weight 935.58
_chemical_name_systematic
;
?
;
_space_group_IT_number 14
_symmetry_cell_setting monoclinic
_symmetry_space_group_name_Hall '-P 2yn'
_symmetry_space_group_name_H-M 'P 1 21/n 1'
_atom_sites_solution_hydrogens geom
_atom_sites_solution_primary direct
_atom_sites_solution_secondary difmap
_audit_creation_method SHELXL-97
_cell_angle_alpha 90.00
_cell_angle_beta 95.481(3)
_cell_angle_gamma 90.00
_cell_formula_units_Z 4
_cell_length_a 10.0543(4)
_cell_length_b 33.1382(15)
_cell_length_c 13.3035(6)
_cell_measurement_reflns_used 9811
_cell_measurement_temperature 150(2)
_cell_measurement_theta_max 22.51
_cell_measurement_theta_min 2.40
_cell_volume 4412.2(3)
_computing_cell_refinement 'Bruker SMART'
_computing_data_collection 'Bruker SMART'
_computing_data_reduction 'Bruker SAINT'
_computing_molecular_graphics 'Bruker SHELXTL'
_computing_publication_material 'Bruker SHELXTL'
_computing_structure_refinement 'SHELXL-97 (Sheldrick, 1997)'
_computing_structure_solution 'SHELXS-97 (Sheldrick, 1990)'
_diffrn_ambient_temperature 150(2)
_diffrn_detector_area_resol_mean 100
_diffrn_measured_fraction_theta_full 1.000
_diffrn_measured_fraction_theta_max 1.000
_diffrn_measurement_device_type 'CCD area detector'
_diffrn_measurement_method 'phi and omega scans'
_diffrn_radiation_monochromator graphite
_diffrn_radiation_source 'fine-focus sealed tube'
_diffrn_radiation_type MoK\a
_diffrn_radiation_wavelength 0.71073
_diffrn_reflns_av_R_equivalents 0.0951
_diffrn_reflns_av_sigmaI/netI 0.0441
_diffrn_reflns_limit_h_max 13
_diffrn_reflns_limit_h_min -13
_diffrn_reflns_limit_k_max 43
_diffrn_reflns_limit_k_min -43
_diffrn_reflns_limit_l_max 17
_diffrn_reflns_limit_l_min -17
_diffrn_reflns_number 114376
_diffrn_reflns_theta_full 25.00
_diffrn_reflns_theta_max 27.50
_diffrn_reflns_theta_min 1.23
_diffrn_standards_decay_% 0
_diffrn_standards_number 0
_exptl_absorpt_coefficient_mu 0.463
_exptl_absorpt_correction_T_max 0.9466
_exptl_absorpt_correction_T_min 0.8438
_exptl_absorpt_correction_type multi-scan
_exptl_absorpt_process_details sadabs
_exptl_crystal_colour pink
_exptl_crystal_density_diffrn 1.408
_exptl_crystal_density_method 'not measured'
_exptl_crystal_description needle
_exptl_crystal_F_000 1916
_exptl_crystal_size_max 0.38
_exptl_crystal_size_mid 0.12
_exptl_crystal_size_min 0.12
_refine_diff_density_max 1.688
_refine_diff_density_min -0.616
_refine_diff_density_rms 0.079
_refine_ls_extinction_method none
_refine_ls_goodness_of_fit_ref 1.019
_refine_ls_hydrogen_treatment constr
_refine_ls_matrix_type full
_refine_ls_number_parameters 595
_refine_ls_number_reflns 10138
_refine_ls_number_restraints 424
_refine_ls_restrained_S_all 1.032
_refine_ls_R_factor_all 0.0757
_refine_ls_R_factor_gt 0.0540
_refine_ls_shift/su_max 0.001
_refine_ls_shift/su_mean 0.000
_refine_ls_structure_factor_coef Fsqd
_refine_ls_weighting_details 'calc w=1/[\s^2^(Fo^2^)+(0.0776P)^2^+6.5641P] where P=(Fo^2^+2Fc^2^)/3'
_refine_ls_weighting_scheme calc
_refine_ls_wR_factor_gt 0.1411
_refine_ls_wR_factor_ref 0.1565
_reflns_number_gt 7738
_reflns_number_total 10138
_reflns_threshold_expression >2sigma(I)
_cod_data_source_file B815001J.txt
_cod_data_source_block rd0809_0m
_cod_depositor_comments
;
The following automatic conversions were performed:
'_symmetry_cell_setting' value 'Monoclinic' changed to 'monoclinic'
according to '/home/saulius/struct/CIF-dictionaries/cif_core.dic'
dictionary named 'cif_core.dic' version 2.4.1 from 2010-06-29.

Automatic conversion script
Id: cif_fix_enum 1527 2010-12-29 10:47:43Z saulius 
;
_cod_original_sg_symbol_H-M P2(1)/n
_cod_database_code 7000549

loop_
_symmetry_equiv_pos_as_xyz
'x, y, z'
'-x+1/2, y+1/2, -z+1/2'
'-x, -y, -z'
'x-1/2, -y-1/2, z-1/2'

loop_
_atom_site_label
_atom_site_type_symbol
_atom_site_fract_x
_atom_site_fract_y
_atom_site_fract_z
_atom_site_U_iso_or_equiv
_atom_site_adp_type
_atom_site_occupancy
_atom_site_symmetry_multiplicity
_atom_site_calc_flag
_atom_site_refinement_flags
_atom_site_disorder_assembly
_atom_site_disorder_group
Co1 Co 0.35938(4) 0.126097(10) 0.80300(3) 0.01615(11) Uani 1 1 d . . .
B1 B 0.2674(3) 0.21388(9) 0.8296(2) 0.0154(5) Uani 1 1 d . . .
H1 H 0.2374 0.2423 0.8393 0.018 Uiso 1 1 calc R . .
N1 N 0.2660(2) 0.14701(6) 0.92364(16) 0.0160(4) Uani 1 1 d . . .
N2 N 0.2335(2) 0.18715(6) 0.92004(15) 0.0150(4) Uani 1 1 d . . .
N3 N 0.4855(2) 0.17653(6) 0.83017(16) 0.0165(4) Uani 1 1 d . . .
N4 N 0.4200(2) 0.21289(6) 0.82022(16) 0.0160(4) Uani 1 1 d . . .
N5 N 0.2281(2) 0.15817(6) 0.70130(16) 0.0164(4) Uani 1 1 d . . .
N6 N 0.1938(2) 0.19588(6) 0.73194(15) 0.0149(4) Uani 1 1 d . . .
O1 O 0.2615(2) 0.07255(6) 0.79793(15) 0.0244(4) Uani 1 1 d . . .
O2 O 0.49308(19) 0.10061(6) 0.71864(15) 0.0232(4) Uani 1 1 d . . .
C1 C 0.2111(3) 0.13115(8) 1.00349(19) 0.0182(5) Uani 1 1 d U . .
C2 C 0.1390(3) 0.16095(8) 1.0491(2) 0.0191(5) Uani 1 1 d U . .
H2 H 0.0882 0.1578 1.1053 0.023 Uiso 1 1 calc R . .
C3 C 0.1568(3) 0.19589(8) 0.99582(19) 0.0179(5) Uani 1 1 d U . .
C4 C 0.6168(3) 0.18438(8) 0.83034(19) 0.0183(5) Uani 1 1 d U . .
C5 C 0.6361(3) 0.22569(8) 0.81733(19) 0.0186(5) Uani 1 1 d U . .
H5 H 0.7189 0.2392 0.8137 0.022 Uiso 1 1 calc R . .
C6 C 0.5101(3) 0.24306(8) 0.81079(18) 0.0168(5) Uani 1 1 d U . .
C7 C 0.1470(3) 0.14981(8) 0.6172(2) 0.0201(5) Uani 1 1 d U . .
C8 C 0.0613(3) 0.18235(8) 0.5933(2) 0.0201(5) Uani 1 1 d U . .
H8 H -0.0052 0.1843 0.5378 0.024 Uiso 1 1 calc R . .
C9 C 0.0935(3) 0.21121(8) 0.66734(19) 0.0175(5) Uani 1 1 d U . .
C10 C 0.4963(3) 0.06494(9) 0.6885(2) 0.0289(6) Uani 1 1 d U . .
C11 C 0.4098(3) 0.03341(9) 0.7066(3) 0.0326(6) Uani 1 1 d U . .
H11 H 0.4269 0.0070 0.6830 0.039 Uiso 1 1 calc R . .
C12 C 0.2978(3) 0.04036(9) 0.7595(2) 0.0303(6) Uani 1 1 d U . .
C13 C 0.2420(3) 0.08989(8) 1.0397(2) 0.0207(5) Uani 1 1 d U . .
C14 C 0.3685(3) 0.07344(9) 1.0335(2) 0.0253(5) Uani 1 1 d U . .
H14 H 0.4332 0.0882 1.0011 0.030 Uiso 1 1 calc R . .
C15 C 0.4014(3) 0.03560(9) 1.0742(3) 0.0327(6) Uani 1 1 d U . .
H15 H 0.4879 0.0247 1.0697 0.039 Uiso 1 1 calc R . .
C16 C 0.3064(4) 0.01391(10) 1.1217(3) 0.0369(6) Uani 1 1 d U . .
H16 H 0.3280 -0.0119 1.1496 0.044 Uiso 1 1 calc R . .
C17 C 0.1808(4) 0.03005(10) 1.1280(3) 0.0362(6) Uani 1 1 d U . .
H17 H 0.1159 0.0151 1.1597 0.043 Uiso 1 1 calc R . .
C18 C 0.1486(3) 0.06795(9) 1.0885(2) 0.0283(6) Uani 1 1 d U . .
H18 H 0.0626 0.0790 1.0947 0.034 Uiso 1 1 calc R . .
C19 C 0.1099(3) 0.23693(8) 1.01802(19) 0.0193(5) Uani 1 1 d U . .
C20 C -0.0250(3) 0.24314(9) 1.0314(2) 0.0237(5) Uani 1 1 d U . .
H20 H -0.0865 0.2214 1.0225 0.028 Uiso 1 1 calc R . .
C21 C -0.0688(3) 0.28107(9) 1.0578(2) 0.0285(6) Uani 1 1 d U . .
H21 H -0.1604 0.2852 1.0668 0.034 Uiso 1 1 calc R . .
C22 C 0.0203(3) 0.31288(9) 1.0711(2) 0.0296(6) Uani 1 1 d U . .
H22 H -0.0100 0.3387 1.0902 0.036 Uiso 1 1 calc R . .
C23 C 0.1543(3) 0.30718(9) 1.0565(2) 0.0279(6) Uani 1 1 d U . .
H23 H 0.2152 0.3291 1.0644 0.034 Uiso 1 1 calc R . .
C24 C 0.1985(3) 0.26932(8) 1.0303(2) 0.0235(5) Uani 1 1 d U . .
H24 H 0.2900 0.2654 1.0206 0.028 Uiso 1 1 calc R . .
C25 C 0.7187(3) 0.15246(8) 0.8463(2) 0.0192(5) Uani 1 1 d U . .
C26 C 0.7038(3) 0.12083(8) 0.9134(2) 0.0229(5) Uani 1 1 d U . .
H26 H 0.6261 0.1196 0.9487 0.027 Uiso 1 1 calc R . .
C27 C 0.8012(3) 0.09112(9) 0.9293(2) 0.0263(5) Uani 1 1 d U . .
H27 H 0.7896 0.0697 0.9751 0.032 Uiso 1 1 calc R . .
C28 C 0.9153(3) 0.09274(9) 0.8783(2) 0.0269(5) Uani 1 1 d U . .
H28 H 0.9815 0.0723 0.8884 0.032 Uiso 1 1 calc R . .
C29 C 0.9319(3) 0.12432(9) 0.8127(2) 0.0262(5) Uani 1 1 d U . .
H29 H 1.0104 0.1257 0.7784 0.031 Uiso 1 1 calc R . .
C30 C 0.8352(3) 0.15403(9) 0.7965(2) 0.0222(5) Uani 1 1 d U . .
H30 H 0.8481 0.1756 0.7514 0.027 Uiso 1 1 calc R . .
C31 C 0.4765(3) 0.28605(8) 0.79405(19) 0.0176(4) Uani 1 1 d U . .
C32 C 0.5683(3) 0.31558(8) 0.8323(2) 0.0212(5) Uani 1 1 d U . .
H32 H 0.6485 0.3075 0.8706 0.025 Uiso 1 1 calc R . .
C33 C 0.5435(3) 0.35629(8) 0.8151(2) 0.0247(5) Uani 1 1 d U . .
H33 H 0.6069 0.3759 0.8410 0.030 Uiso 1 1 calc R . .
C34 C 0.4261(3) 0.36844(9) 0.7601(2) 0.0268(5) Uani 1 1 d U . .
H34 H 0.4080 0.3963 0.7496 0.032 Uiso 1 1 calc R . .
C35 C 0.3355(3) 0.33971(9) 0.7206(2) 0.0260(5) Uani 1 1 d U . .
H35 H 0.2556 0.3480 0.6824 0.031 Uiso 1 1 calc R . .
C36 C 0.3606(3) 0.29882(8) 0.7366(2) 0.0212(5) Uani 1 1 d U . .
H36 H 0.2984 0.2794 0.7081 0.025 Uiso 1 1 calc R . .
C37 C 0.1500(3) 0.11133(8) 0.5609(2) 0.0253(5) Uani 1 1 d U . .
C38 C 0.0322(4) 0.08921(9) 0.5423(2) 0.0330(6) Uani 1 1 d U . .
H38 H -0.0461 0.0977 0.5709 0.040 Uiso 1 1 calc R . .
C39 C 0.0286(4) 0.05488(10) 0.4825(3) 0.0381(7) Uani 1 1 d U . .
H39 H -0.0520 0.0400 0.4704 0.046 Uiso 1 1 calc R . .
C40 C 0.1421(4) 0.04230(10) 0.4404(3) 0.0397(7) Uani 1 1 d U . .
H40 H 0.1395 0.0186 0.3999 0.048 Uiso 1 1 calc R . .
C41 C 0.2597(4) 0.06419(10) 0.4573(3) 0.0411(7) Uani 1 1 d U . .
H41 H 0.3372 0.0558 0.4274 0.049 Uiso 1 1 calc R . .
C42 C 0.2641(3) 0.09864(10) 0.5181(2) 0.0337(6) Uani 1 1 d U . .
H42 H 0.3450 0.1134 0.5303 0.040 Uiso 1 1 calc R . .
C43 C 0.0376(3) 0.25181(8) 0.67745(19) 0.0179(5) Uani 1 1 d U . .
C44 C -0.0121(3) 0.26456(8) 0.7670(2) 0.0209(5) Uani 1 1 d U . .
H44 H -0.0128 0.2464 0.8222 0.025 Uiso 1 1 calc R . .
C45 C -0.0603(3) 0.30350(9) 0.7753(2) 0.0256(5) Uani 1 1 d U . .
H45 H -0.0922 0.3121 0.8367 0.031 Uiso 1 1 calc R . .
C46 C -0.0623(3) 0.32995(9) 0.6943(2) 0.0270(5) Uani 1 1 d U . .
H46 H -0.0960 0.3565 0.7001 0.032 Uiso 1 1 calc R . .
C47 C -0.0148(3) 0.31741(9) 0.6049(2) 0.0250(5) Uani 1 1 d U . .
H47 H -0.0161 0.3355 0.5494 0.030 Uiso 1 1 calc R . .
C48 C 0.0345(3) 0.27860(8) 0.5957(2) 0.0204(5) Uani 1 1 d U . .
H48 H 0.0662 0.2702 0.5340 0.025 Uiso 1 1 calc R . .
C49 C 0.2022(4) 0.00503(10) 0.7716(3) 0.0377(7) Uani 1 1 d U . .
C50 C 0.6115(3) 0.05635(10) 0.6231(3) 0.0353(7) Uani 1 1 d U . .
F1 F 0.7270(2) 0.05573(9) 0.67604(19) 0.0633(7) Uani 1 1 d . . .
F2 F 0.5969(3) 0.02293(8) 0.5698(2) 0.0723(9) Uani 1 1 d . . .
F3 F 0.6198(3) 0.08532(8) 0.5526(2) 0.0752(9) Uani 1 1 d . . .
F4 F 0.1933(3) -0.00303(9) 0.8671(2) 0.0825(10) Uani 1 1 d . . .
F5 F 0.0820(2) 0.01317(8) 0.7318(2) 0.0631(7) Uani 1 1 d . . .
F6 F 0.2377(3) -0.02881(8) 0.7271(3) 0.1037(14) Uani 1 1 d . . .

loop_
_atom_site_aniso_label
_atom_site_aniso_U_11
_atom_site_aniso_U_22
_atom_site_aniso_U_33
_atom_site_aniso_U_23
_atom_site_aniso_U_13
_atom_site_aniso_U_12
Co1 0.01738(19) 0.01542(18) 0.01602(18) -0.00100(13) 0.00345(13) 0.00007(13)
B1 0.0144(14) 0.0176(13) 0.0144(13) 0.0001(10) 0.0025(10) -0.0017(10)
N1 0.0166(11) 0.0155(10) 0.0160(10) 0.0008(8) 0.0019(8) -0.0002(8)
N2 0.0138(10) 0.0167(10) 0.0147(10) -0.0013(8) 0.0024(8) -0.0003(8)
N3 0.0163(11) 0.0164(10) 0.0175(10) -0.0011(8) 0.0054(8) 0.0013(8)
N4 0.0160(11) 0.0150(10) 0.0175(10) 0.0008(8) 0.0043(8) -0.0002(8)
N5 0.0186(11) 0.0156(10) 0.0155(10) -0.0021(8) 0.0034(8) -0.0006(8)
N6 0.0153(11) 0.0153(10) 0.0145(10) -0.0007(8) 0.0039(8) 0.0001(8)
O1 0.0297(11) 0.0202(10) 0.0237(10) -0.0021(8) 0.0047(8) -0.0040(8)
O2 0.0211(10) 0.0213(9) 0.0275(10) -0.0047(8) 0.0035(8) 0.0016(8)
C1 0.0159(11) 0.0215(11) 0.0176(11) 0.0016(9) 0.0029(9) -0.0028(9)
C2 0.0173(11) 0.0233(11) 0.0172(10) 0.0005(9) 0.0039(9) -0.0003(9)
C3 0.0164(11) 0.0228(11) 0.0148(10) -0.0009(9) 0.0028(9) -0.0005(9)
C4 0.0163(11) 0.0219(11) 0.0171(10) 0.0004(9) 0.0035(9) -0.0009(9)
C5 0.0169(11) 0.0218(11) 0.0177(11) 0.0000(9) 0.0039(9) -0.0025(9)
C6 0.0176(11) 0.0196(10) 0.0134(10) -0.0002(8) 0.0028(9) -0.0029(9)
C7 0.0223(12) 0.0210(11) 0.0169(11) 0.0012(9) 0.0017(9) -0.0037(9)
C8 0.0199(12) 0.0222(11) 0.0177(11) 0.0001(9) -0.0002(9) -0.0016(9)
C9 0.0157(11) 0.0206(11) 0.0167(10) 0.0015(9) 0.0039(9) -0.0018(9)
C10 0.0260(13) 0.0250(12) 0.0352(14) -0.0058(11) 0.0005(11) 0.0050(10)
C11 0.0336(14) 0.0208(12) 0.0428(14) -0.0062(11) 0.0003(12) 0.0027(10)
C12 0.0348(14) 0.0203(12) 0.0347(14) -0.0004(11) -0.0016(11) -0.0034(10)
C13 0.0217(11) 0.0214(10) 0.0190(10) 0.0021(9) 0.0019(9) -0.0017(9)
C14 0.0249(12) 0.0242(12) 0.0271(12) 0.0014(10) 0.0038(10) 0.0013(10)
C15 0.0345(14) 0.0260(12) 0.0370(14) 0.0041(11) 0.0005(12) 0.0038(11)
C16 0.0424(15) 0.0276(13) 0.0396(14) 0.0105(11) -0.0009(12) -0.0006(11)
C17 0.0385(14) 0.0324(13) 0.0380(14) 0.0127(12) 0.0044(12) -0.0067(11)
C18 0.0265(13) 0.0303(13) 0.0290(13) 0.0077(10) 0.0068(11) -0.0028(10)
C19 0.0216(11) 0.0235(10) 0.0133(10) -0.0002(9) 0.0041(9) 0.0033(9)
C20 0.0251(12) 0.0286(12) 0.0185(11) 0.0039(10) 0.0082(10) 0.0058(10)
C21 0.0327(13) 0.0336(13) 0.0210(12) 0.0037(10) 0.0115(10) 0.0127(10)
C22 0.0415(14) 0.0276(12) 0.0205(12) -0.0015(10) 0.0073(11) 0.0130(11)
C23 0.0361(13) 0.0257(12) 0.0218(12) -0.0025(10) 0.0021(11) 0.0043(11)
C24 0.0263(12) 0.0249(12) 0.0193(11) -0.0029(9) 0.0022(10) 0.0031(9)
C25 0.0151(10) 0.0227(10) 0.0196(10) -0.0013(9) 0.0016(9) -0.0003(8)
C26 0.0176(12) 0.0256(12) 0.0259(12) 0.0023(10) 0.0042(10) 0.0007(9)
C27 0.0235(12) 0.0263(12) 0.0288(12) 0.0042(10) 0.0009(10) 0.0013(10)
C28 0.0199(12) 0.0295(13) 0.0306(13) -0.0020(10) -0.0018(10) 0.0059(10)
C29 0.0176(12) 0.0342(13) 0.0273(12) -0.0029(10) 0.0046(10) 0.0029(10)
C30 0.0178(12) 0.0273(12) 0.0220(11) 0.0004(10) 0.0044(9) 0.0004(9)
C31 0.0201(11) 0.0185(10) 0.0149(10) -0.0001(8) 0.0064(8) -0.0018(8)
C32 0.0237(12) 0.0220(11) 0.0186(11) -0.0014(9) 0.0057(9) -0.0046(9)
C33 0.0316(13) 0.0207(11) 0.0231(12) -0.0035(10) 0.0087(10) -0.0065(10)
C34 0.0335(13) 0.0199(11) 0.0287(12) 0.0017(10) 0.0111(10) 0.0020(10)
C35 0.0262(13) 0.0240(11) 0.0287(12) 0.0050(10) 0.0073(10) 0.0037(10)
C36 0.0206(11) 0.0216(11) 0.0220(11) 0.0003(9) 0.0058(9) -0.0005(9)
C37 0.0328(12) 0.0210(11) 0.0207(11) -0.0007(9) -0.0045(10) -0.0012(9)
C38 0.0449(15) 0.0279(13) 0.0263(13) -0.0019(10) 0.0030(12) -0.0108(11)
C39 0.0538(16) 0.0280(13) 0.0314(14) -0.0017(11) -0.0027(12) -0.0134(12)
C40 0.0555(16) 0.0248(13) 0.0355(14) -0.0089(11) -0.0126(13) 0.0034(12)
C41 0.0452(16) 0.0339(14) 0.0413(15) -0.0124(12) -0.0108(13) 0.0124(12)
C42 0.0343(14) 0.0299(13) 0.0343(14) -0.0103(11) -0.0096(11) 0.0081(11)
C43 0.0152(10) 0.0212(10) 0.0173(10) 0.0002(8) 0.0010(8) -0.0003(8)
C44 0.0174(11) 0.0262(11) 0.0193(11) 0.0022(9) 0.0028(9) 0.0023(9)
C45 0.0230(12) 0.0285(12) 0.0254(12) -0.0024(10) 0.0022(10) 0.0066(10)
C46 0.0258(13) 0.0243(12) 0.0303(12) -0.0002(10) -0.0009(10) 0.0069(10)
C47 0.0243(13) 0.0251(12) 0.0245(11) 0.0050(10) -0.0026(10) 0.0017(10)
C48 0.0190(12) 0.0242(11) 0.0176(11) 0.0023(9) -0.0006(9) 0.0002(9)
C49 0.0433(17) 0.0249(14) 0.0446(17) -0.0040(13) 0.0030(14) -0.0087(12)
C50 0.0313(16) 0.0295(15) 0.0456(17) -0.0090(13) 0.0069(13) 0.0050(12)
F1 0.0257(12) 0.107(2) 0.0576(15) -0.0195(14) 0.0063(10) 0.0020(12)
F2 0.0570(16) 0.0658(16) 0.099(2) -0.0509(15) 0.0362(15) -0.0093(13)
F3 0.095(2) 0.0659(17) 0.0730(18) 0.0223(14) 0.0518(16) 0.0356(15)
F4 0.121(3) 0.0728(18) 0.0506(15) 0.0251(13) -0.0103(15) -0.0609(18)
F5 0.0492(15) 0.0650(16) 0.0722(17) 0.0139(13) -0.0083(12) -0.0302(12)
F6 0.099(2) 0.0333(13) 0.190(4) -0.0393(18) 0.072(3) -0.0297(15)

loop_
_atom_type_symbol
_atom_type_description
_atom_type_scat_dispersion_real
_atom_type_scat_dispersion_imag
_atom_type_scat_source
C C 0.0033 0.0016 'International Tables Vol C Tables 4.2.6.8 and 6.1.1.4'
H H 0.0000 0.0000 'International Tables Vol C Tables 4.2.6.8 and 6.1.1.4'
B B 0.0013 0.0007 'International Tables Vol C Tables 4.2.6.8 and 6.1.1.4'
N N 0.0061 0.0033 'International Tables Vol C Tables 4.2.6.8 and 6.1.1.4'
Co Co 0.3494 0.9721 'International Tables Vol C Tables 4.2.6.8 and 6.1.1.4'
O O 0.0106 0.0060 'International Tables Vol C Tables 4.2.6.8 and 6.1.1.4'
F F 0.0171 0.0103 'International Tables Vol C Tables 4.2.6.8 and 6.1.1.4'

loop_
_geom_angle_atom_site_label_1
_geom_angle_atom_site_label_2
_geom_angle_atom_site_label_3
_geom_angle
_geom_angle_site_symmetry_1
_geom_angle_site_symmetry_3
_geom_angle_publ_flag
O2 Co1 O1 87.83(8) . . ?
O2 Co1 N1 162.55(9) . . ?
O1 Co1 N1 93.71(8) . . ?
O2 Co1 N5 105.45(8) . . ?
O1 Co1 N5 98.58(8) . . ?
N1 Co1 N5 91.53(8) . . ?
O2 Co1 N3 90.32(8) . . ?
O1 Co1 N3 169.07(9) . . ?
N1 Co1 N3 84.88(8) . . ?
N5 Co1 N3 92.30(8) . . ?
N6 B1 N4 108.7(2) . . ?
N6 B1 N2 107.8(2) . . ?
N4 B1 N2 109.9(2) . . ?
N6 B1 H1 110.1 . . ?
N4 B1 H1 110.1 . . ?
N2 B1 H1 110.1 . . ?
C1 N1 N2 106.9(2) . . ?
C1 N1 Co1 137.31(18) . . ?
N2 N1 Co1 115.17(15) . . ?
C3 N2 N1 109.4(2) . . ?
C3 N2 B1 129.3(2) . . ?
N1 N2 B1 120.7(2) . . ?
C4 N3 N4 107.0(2) . . ?
C4 N3 Co1 136.67(18) . . ?
N4 N3 Co1 113.86(16) . . ?
C6 N4 N3 109.7(2) . . ?
C6 N4 B1 131.5(2) . . ?
N3 N4 B1 118.6(2) . . ?
C7 N5 N6 106.6(2) . . ?
C7 N5 Co1 136.67(18) . . ?
N6 N5 Co1 115.67(15) . . ?
C9 N6 N5 110.2(2) . . ?
C9 N6 B1 130.6(2) . . ?
N5 N6 B1 119.1(2) . . ?
C12 O1 Co1 126.9(2) . . ?
C10 O2 Co1 127.8(2) . . ?
N1 C1 C2 109.6(2) . . ?
N1 C1 C13 122.0(2) . . ?
C2 C1 C13 128.0(2) . . ?
C3 C2 C1 105.8(2) . . ?
C3 C2 H2 127.1 . . ?
C1 C2 H2 127.1 . . ?
N2 C3 C2 108.3(2) . . ?
N2 C3 C19 124.0(2) . . ?
C2 C3 C19 127.6(2) . . ?
N3 C4 C5 109.7(2) . . ?
N3 C4 C25 122.0(2) . . ?
C5 C4 C25 128.2(2) . . ?
C6 C5 C4 106.1(2) . . ?
C6 C5 H5 126.9 . . ?
C4 C5 H5 126.9 . . ?
N4 C6 C5 107.5(2) . . ?
N4 C6 C31 125.3(2) . . ?
C5 C6 C31 127.2(2) . . ?
N5 C7 C8 109.9(2) . . ?
N5 C7 C37 123.8(2) . . ?
C8 C7 C37 126.3(2) . . ?
C9 C8 C7 105.8(2) . . ?
C9 C8 H8 127.1 . . ?
C7 C8 H8 127.1 . . ?
N6 C9 C8 107.4(2) . . ?
N6 C9 C43 123.5(2) . . ?
C8 C9 C43 129.1(3) . . ?
O2 C10 C11 128.1(3) . . ?
O2 C10 C50 113.6(3) . . ?
C11 C10 C50 118.3(3) . . ?
C10 C11 C12 120.5(3) . . ?
C10 C11 H11 119.8 . . ?
C12 C11 H11 119.8 . . ?
O1 C12 C11 128.6(3) . . ?
O1 C12 C49 113.5(3) . . ?
C11 C12 C49 117.9(3) . . ?
C14 C13 C18 118.8(3) . . ?
C14 C13 C1 120.6(2) . . ?
C18 C13 C1 120.4(3) . . ?
C13 C14 C15 120.9(3) . . ?
C13 C14 H14 119.6 . . ?
C15 C14 H14 119.6 . . ?
C16 C15 C14 119.5(3) . . ?
C16 C15 H15 120.2 . . ?
C14 C15 H15 120.2 . . ?
C17 C16 C15 119.9(3) . . ?
C17 C16 H16 120.1 . . ?
C15 C16 H16 120.1 . . ?
C16 C17 C18 120.6(3) . . ?
C16 C17 H17 119.7 . . ?
C18 C17 H17 119.7 . . ?
C17 C18 C13 120.3(3) . . ?
C17 C18 H18 119.8 . . ?
C13 C18 H18 119.8 . . ?
C24 C19 C20 119.2(3) . . ?
C24 C19 C3 121.3(2) . . ?
C20 C19 C3 119.5(2) . . ?
C21 C20 C19 120.0(3) . . ?
C21 C20 H20 120.0 . . ?
C19 C20 H20 120.0 . . ?
C22 C21 C20 120.3(3) . . ?
C22 C21 H21 119.8 . . ?
C20 C21 H21 119.8 . . ?
C21 C22 C23 120.1(3) . . ?
C21 C22 H22 119.9 . . ?
C23 C22 H22 119.9 . . ?
C24 C23 C22 119.7(3) . . ?
C24 C23 H23 120.2 . . ?
C22 C23 H23 120.2 . . ?
C23 C24 C19 120.6(3) . . ?
C23 C24 H24 119.7 . . ?
C19 C24 H24 119.7 . . ?
C26 C25 C30 118.4(3) . . ?
C26 C25 C4 121.1(2) . . ?
C30 C25 C4 120.5(2) . . ?
C27 C26 C25 120.9(3) . . ?
C27 C26 H26 119.6 . . ?
C25 C26 H26 119.6 . . ?
C28 C27 C26 120.0(3) . . ?
C28 C27 H27 120.0 . . ?
C26 C27 H27 120.0 . . ?
C29 C28 C27 119.5(3) . . ?
C29 C28 H28 120.2 . . ?
C27 C28 H28 120.2 . . ?
C28 C29 C30 120.7(3) . . ?
C28 C29 H29 119.6 . . ?
C30 C29 H29 119.6 . . ?
C29 C30 C25 120.4(3) . . ?
C29 C30 H30 119.8 . . ?
C25 C30 H30 119.8 . . ?
C36 C31 C32 118.1(2) . . ?
C36 C31 C6 122.8(2) . . ?
C32 C31 C6 119.0(2) . . ?
C33 C32 C31 121.0(3) . . ?
C33 C32 H32 119.5 . . ?
C31 C32 H32 119.5 . . ?
C34 C33 C32 120.0(3) . . ?
C34 C33 H33 120.0 . . ?
C32 C33 H33 120.0 . . ?
C35 C34 C33 119.7(3) . . ?
C35 C34 H34 120.1 . . ?
C33 C34 H34 120.1 . . ?
C34 C35 C36 120.6(3) . . ?
C34 C35 H35 119.7 . . ?
C36 C35 H35 119.7 . . ?
C35 C36 C31 120.5(3) . . ?
C35 C36 H36 119.7 . . ?
C31 C36 H36 119.7 . . ?
C42 C37 C38 119.2(3) . . ?
C42 C37 C7 121.6(3) . . ?
C38 C37 C7 119.0(3) . . ?
C39 C38 C37 120.5(3) . . ?
C39 C38 H38 119.7 . . ?
C37 C38 H38 119.7 . . ?
C40 C39 C38 120.2(3) . . ?
C40 C39 H39 119.9 . . ?
C38 C39 H39 119.9 . . ?
C39 C40 C41 120.0(3) . . ?
C39 C40 H40 120.0 . . ?
C41 C40 H40 120.0 . . ?
C40 C41 C42 120.0(4) . . ?
C40 C41 H41 120.0 . . ?
C42 C41 H41 120.0 . . ?
C37 C42 C41 120.1(3) . . ?
C37 C42 H42 120.0 . . ?
C41 C42 H42 120.0 . . ?
C44 C43 C48 119.0(2) . . ?
C44 C43 C9 121.7(2) . . ?
C48 C43 C9 119.3(2) . . ?
C45 C44 C43 120.3(3) . . ?
C45 C44 H44 119.8 . . ?
C43 C44 H44 119.8 . . ?
C46 C45 C44 120.3(3) . . ?
C46 C45 H45 119.8 . . ?
C44 C45 H45 119.8 . . ?
C45 C46 C47 119.7(3) . . ?
C45 C46 H46 120.1 . . ?
C47 C46 H46 120.1 . . ?
C48 C47 C46 120.5(3) . . ?
C48 C47 H47 119.7 . . ?
C46 C47 H47 119.7 . . ?
C47 C48 C43 120.0(3) . . ?
C47 C48 H48 120.0 . . ?
C43 C48 H48 120.0 . . ?
F5 C49 F4 106.9(3) . . ?
F5 C49 F6 105.7(3) . . ?
F4 C49 F6 107.8(3) . . ?
F5 C49 C12 111.5(3) . . ?
F4 C49 C12 111.1(3) . . ?
F6 C49 C12 113.6(3) . . ?
F1 C50 F2 109.1(3) . . ?
F1 C50 F3 106.0(3) . . ?
F2 C50 F3 103.6(3) . . ?
F1 C50 C10 112.2(3) . . ?
F2 C50 C10 114.2(3) . . ?
F3 C50 C10 111.2(3) . . ?

loop_
_geom_bond_atom_site_label_1
_geom_bond_atom_site_label_2
_geom_bond_distance
_geom_bond_site_symmetry_2
_geom_bond_publ_flag
Co1 O2 2.0170(19) . ?
Co1 O1 2.0270(19) . ?
Co1 N1 2.055(2) . ?
Co1 N5 2.089(2) . ?
Co1 N3 2.108(2) . ?
B1 N6 1.551(3) . ?
B1 N4 1.552(3) . ?
B1 N2 1.558(3) . ?
B1 H1 1.0000 . ?
N1 C1 1.349(3) . ?
N1 N2 1.369(3) . ?
N2 C3 1.358(3) . ?
N3 C4 1.346(3) . ?
N3 N4 1.373(3) . ?
N4 C6 1.362(3) . ?
N5 C7 1.349(3) . ?
N5 N6 1.369(3) . ?
N6 C9 1.360(3) . ?
O1 C12 1.252(4) . ?
O2 C10 1.250(3) . ?
C1 C2 1.398(4) . ?
C1 C13 1.473(4) . ?
C2 C3 1.379(4) . ?
C2 H2 0.9500 . ?
C3 C19 1.478(4) . ?
C4 C5 1.396(4) . ?
C4 C25 1.474(4) . ?
C5 C6 1.387(4) . ?
C5 H5 0.9500 . ?
C6 C31 1.476(4) . ?
C7 C8 1.398(4) . ?
C7 C37 1.481(4) . ?
C8 C9 1.389(4) . ?
C8 H8 0.9500 . ?
C9 C43 1.469(4) . ?
C10 C11 1.395(4) . ?
C10 C50 1.541(4) . ?
C11 C12 1.403(5) . ?
C11 H11 0.9500 . ?
C12 C49 1.533(4) . ?
C13 C14 1.393(4) . ?
C13 C18 1.395(4) . ?
C14 C15 1.393(4) . ?
C14 H14 0.9500 . ?
C15 C16 1.393(5) . ?
C15 H15 0.9500 . ?
C16 C17 1.381(5) . ?
C16 H16 0.9500 . ?
C17 C18 1.388(4) . ?
C17 H17 0.9500 . ?
C18 H18 0.9500 . ?
C19 C24 1.394(4) . ?
C19 C20 1.400(4) . ?
C20 C21 1.388(4) . ?
C20 H20 0.9500 . ?
C21 C22 1.384(5) . ?
C21 H21 0.9500 . ?
C22 C23 1.392(4) . ?
C22 H22 0.9500 . ?
C23 C24 1.387(4) . ?
C23 H23 0.9500 . ?
C24 H24 0.9500 . ?
C25 C26 1.394(4) . ?
C25 C30 1.401(4) . ?
C26 C27 1.390(4) . ?
C26 H26 0.9500 . ?
C27 C28 1.389(4) . ?
C27 H27 0.9500 . ?
C28 C29 1.383(4) . ?
C28 H28 0.9500 . ?
C29 C30 1.385(4) . ?
C29 H29 0.9500 . ?
C30 H30 0.9500 . ?
C31 C36 1.397(4) . ?
C31 C32 1.407(4) . ?
C32 C33 1.387(4) . ?
C32 H32 0.9500 . ?
C33 C34 1.388(4) . ?
C33 H33 0.9500 . ?
C34 C35 1.386(4) . ?
C34 H34 0.9500 . ?
C35 C36 1.391(4) . ?
C35 H35 0.9500 . ?
C36 H36 0.9500 . ?
C37 C42 1.393(5) . ?
C37 C38 1.394(4) . ?
C38 C39 1.387(4) . ?
C38 H38 0.9500 . ?
C39 C40 1.382(5) . ?
C39 H39 0.9500 . ?
C40 C41 1.387(5) . ?
C40 H40 0.9500 . ?
C41 C42 1.398(4) . ?
C41 H41 0.9500 . ?
C42 H42 0.9500 . ?
C43 C44 1.400(4) . ?
C43 C48 1.402(4) . ?
C44 C45 1.387(4) . ?
C44 H44 0.9500 . ?
C45 C46 1.387(4) . ?
C45 H45 0.9500 . ?
C46 C47 1.388(4) . ?
C46 H46 0.9500 . ?
C47 C48 1.388(4) . ?
C47 H47 0.9500 . ?
C48 H48 0.9500 . ?
C49 F5 1.302(4) . ?
C49 F4 1.309(4) . ?
C49 F6 1.333(4) . ?
C50 F1 1.300(4) . ?
C50 F2 1.316(4) . ?
C50 F3 1.350(4) . ?
